data_4030951
loop_
_publ_author_name
'Silva, Rafaela A. L.'
'Vieira, Bruno J. C.'
'Andrade, Marta M.'
'Santos, Isabel C.'
'Raba\,ca, Sandra'
'Belo, Dulce'
'Almeida, Manuel'

_publ_section_title
;
 TTFs nonsymmetrically fused with alkylthiophenic moieties.
;
_journal_name_full 'Beilstein journal of organic chemistry'
_journal_page_first 628
_journal_page_last 637
_journal_paper_doi 10.3762/bjoc.11.71
_journal_volume 11
_journal_year 2015
_chemical_formula_sum 'C18 H18 N2 S7'
_chemical_formula_weight 486.76
_chemical_name_systematic
;
 ?
;
_space_group_IT_number 2
_symmetry_cell_setting triclinic
_symmetry_space_group_name_Hall '-P 1'
_symmetry_space_group_name_H-M 'P -1'
_atom_sites_solution_hydrogens geom
_atom_sites_solution_primary direct
_atom_sites_solution_secondary difmap
_audit_creation_method SHELXL-97
_cell_angle_alpha 81.3810(10)
_cell_angle_beta 85.234(2)
_cell_angle_gamma 89.2040(10)
_cell_formula_units_Z 4
_cell_length_a 9.9526(3)
_cell_length_b 12.2499(3)
_cell_length_c 17.9352(4)
_cell_measurement_reflns_used 6912
_cell_measurement_temperature 150(2)
_cell_measurement_theta_max 27.11
_cell_measurement_theta_min 2.30
_cell_volume 2154.46(10)
_computing_cell_refinement 'Bruker SAINT'
_computing_data_collection 'Bruker APEX2'
_computing_data_reduction 'Bruker SAINT'
_computing_structure_refinement 'SHELXL-97 (Sheldrick, 2008)'
_computing_structure_solution 'SHELXS-97 (Sheldrick, 2008)'
_diffrn_ambient_temperature 150(2)
_diffrn_measured_fraction_theta_full 0.980
_diffrn_measured_fraction_theta_max 0.980
_diffrn_measurement_device_type 'Bruker APEX-II CCD'
_diffrn_measurement_method '\f and \w scans'
_diffrn_radiation_monochromator graphite
_diffrn_radiation_source 'fine-focus sealed tube'
_diffrn_radiation_type MoK\a
_diffrn_radiation_wavelength 0.71073
_diffrn_reflns_av_R_equivalents 0.0482
_diffrn_reflns_av_sigmaI/netI 0.0547
_diffrn_reflns_limit_h_max 12
_diffrn_reflns_limit_h_min -9
_diffrn_reflns_limit_k_max 14
_diffrn_reflns_limit_k_min -14
_diffrn_reflns_limit_l_max 21
_diffrn_reflns_limit_l_min -19
_diffrn_reflns_number 27683
_diffrn_reflns_theta_full 25.68
_diffrn_reflns_theta_max 25.68
_diffrn_reflns_theta_min 2.93
_exptl_absorpt_coefficient_mu 0.739
_exptl_absorpt_correction_T_max 0.9854
_exptl_absorpt_correction_T_min 0.7088
_exptl_absorpt_correction_type multi-scan
_exptl_absorpt_process_details sadabs
_exptl_crystal_colour orange
_exptl_crystal_density_diffrn 1.501
_exptl_crystal_density_method 'not measured'
_exptl_crystal_description plate
_exptl_crystal_F_000 1008
_exptl_crystal_size_max 0.50
_exptl_crystal_size_mid 0.20
_exptl_crystal_size_min 0.02
_refine_diff_density_max 0.486
_refine_diff_density_min -0.368
_refine_diff_density_rms 0.066
_refine_ls_extinction_method none
_refine_ls_goodness_of_fit_ref 1.019
_refine_ls_hydrogen_treatment constr
_refine_ls_matrix_type full
_refine_ls_number_parameters 599
_refine_ls_number_reflns 8009
_refine_ls_number_restraints 24
_refine_ls_restrained_S_all 1.018
_refine_ls_R_factor_all 0.0710
_refine_ls_R_factor_gt 0.0387
_refine_ls_shift/su_max 0.006
_refine_ls_shift/su_mean 0.001
_refine_ls_structure_factor_coef Fsqd
_refine_ls_weighting_details 'calc w=1/[\s^2^(Fo^2^)+(0.0405P)^2^+0.0738P] where P=(Fo^2^+2Fc^2^)/3'
_refine_ls_weighting_scheme calc
_refine_ls_wR_factor_gt 0.0828
_refine_ls_wR_factor_ref 0.0904
_reflns_number_gt 5668
_reflns_number_total 8009
_reflns_threshold_expression >2sigma(I)
_cod_data_source_file 1860-5397-11-71-S3.cif
_cod_data_source_block shelx
_cod_depositor_comments 'Adding full bibliography for 4030950--4030952.cif.'
_cod_original_sg_symbol_H-M P-1
_cod_database_code 4030951

loop_
_symmetry_equiv_pos_as_xyz
'x, y, z'
'-x, -y, -z'

loop_
_atom_site_label
_atom_site_type_symbol
_atom_site_fract_x
_atom_site_fract_y
_atom_site_fract_z
_atom_site_U_iso_or_equiv
_atom_site_adp_type
_atom_site_occupancy
_atom_site_symmetry_multiplicity
_atom_site_calc_flag
_atom_site_refinement_flags
_atom_site_disorder_assembly
_atom_site_disorder_group
S2 S 0.56838(7) 0.53532(5) 0.07660(4) 0.02758(17) Uani 1 1 d . A .
S3 S 0.69927(9) 0.73180(6) 0.11977(5) 0.0448(2) Uani 1 1 d . A .
S4 S 0.51317(8) 0.70632(5) 0.27483(4) 0.02906(18) Uani 1 1 d . A .
S5 S 0.38837(7) 0.50545(5) 0.23899(4) 0.02395(16) Uani 1 1 d . . .
S6 S 0.39537(8) 0.67066(6) 0.43670(4) 0.0371(2) Uani 1 1 d . D .
S7 S 0.23576(7) 0.45497(5) 0.39118(4) 0.03233(19) Uani 1 1 d . . .
S9 S 0.21422(8) 0.71748(6) 0.11413(4) 0.0383(2) Uani 1 1 d . C .
S10 S 0.07068(7) 0.93218(5) 0.07561(4) 0.02594(17) Uani 1 1 d . C .
S11 S 0.03493(7) 0.66935(5) 0.27125(4) 0.02538(17) Uani 1 1 d . . .
S12 S -0.10283(7) 0.88457(5) 0.23936(4) 0.02287(16) Uani 1 1 d . . .
S13 S -0.08811(7) 0.62156(5) 0.43097(4) 0.02620(17) Uani 1 1 d . . .
S14 S -0.26899(7) 0.85634(5) 0.38750(4) 0.02472(17) Uani 1 1 d . . .
N1 N 0.1723(3) 1.0429(3) 0.3397(2) 0.0688(10) Uani 1 1 d . D .
N3 N -0.3162(3) 0.3129(2) 0.32016(17) 0.0493(8) Uani 1 1 d . . .
N4 N -0.0532(3) 1.2063(2) 0.45186(17) 0.0488(8) Uani 1 1 d . . .
C1 C 0.9932(3) 0.6655(2) -0.14314(16) 0.0302(7) Uani 1 1 d . . .
C5 C 0.8887(3) 0.6574(2) -0.07588(15) 0.0240(6) Uani 1 1 d . A .
C7 C 0.7627(3) 0.6852(2) 0.03680(16) 0.0309(7) Uani 1 1 d . . .
C8 C 0.7033(3) 0.5966(2) 0.01718(15) 0.0263(6) Uani 1 1 d . A .
C9 C 0.5823(3) 0.6239(2) 0.14478(15) 0.0229(6) Uani 1 1 d . . .
C10 C 0.5057(3) 0.61207(19) 0.21044(15) 0.0215(6) Uani 1 1 d . A .
C11 C 0.4111(3) 0.6280(2) 0.34730(15) 0.0247(6) Uani 1 1 d . . .
C12 C 0.3539(3) 0.5375(2) 0.33044(15) 0.0223(6) Uani 1 1 d . D .
C13 C 0.3605(3) 0.8174(2) 0.41161(18) 0.0359(7) Uani 1 1 d . . .
H13A H 0.3551 0.8531 0.4578 0.043 Uiso 1 1 calc R D .
H13B H 0.4353 0.8522 0.3766 0.043 Uiso 1 1 calc R . .
C14 C 0.2289(3) 0.8355(2) 0.37413(19) 0.0405(8) Uani 1 1 d . D .
H14A H 0.2352 0.8003 0.3278 0.049 Uiso 1 1 calc R . .
H14B H 0.1548 0.7993 0.4089 0.049 Uiso 1 1 calc R . .
C15 C 0.1973(3) 0.9517(3) 0.3544(2) 0.0458(9) Uani 1 1 d . . .
C19 C 0.4950(3) 0.9058(2) -0.14794(16) 0.0294(7) Uani 1 1 d . C .
C20 C 0.5683(4) 0.8003(3) -0.1620(2) 0.0886(17) Uani 1 1 d . . .
H20A H 0.6332 0.8162 -0.2064 0.133 Uiso 1 1 calc R . .
H20B H 0.5029 0.7456 -0.1711 0.133 Uiso 1 1 calc R . .
H20C H 0.6161 0.7710 -0.1177 0.133 Uiso 1 1 calc R . .
C21 C 0.5943(4) 0.9882(4) -0.1316(2) 0.102(2) Uani 1 1 d . . .
H21A H 0.5484 1.0586 -0.1276 0.153 Uiso 1 1 calc R . .
H21B H 0.6663 0.9990 -0.1728 0.153 Uiso 1 1 calc R . .
H21C H 0.6332 0.9608 -0.0839 0.153 Uiso 1 1 calc R . .
C22 C 0.4277(4) 0.9505(3) -0.21890(19) 0.0601(11) Uani 1 1 d . . .
H22A H 0.3810 1.0196 -0.2119 0.090 Uiso 1 1 calc R . .
H22B H 0.3624 0.8964 -0.2290 0.090 Uiso 1 1 calc R . .
H22C H 0.4961 0.9642 -0.2618 0.090 Uiso 1 1 calc R . .
C23 C 0.3922(3) 0.8821(2) -0.08075(15) 0.0235(6) Uani 1 1 d . . .
C25 C 0.2724(3) 0.8034(2) 0.03114(15) 0.0254(6) Uani 1 1 d . . .
C26 C 0.2057(3) 0.9002(2) 0.01443(15) 0.0251(6) Uani 1 1 d . C .
C27 C 0.0920(3) 0.81152(18) 0.14143(14) 0.0201(6) Uani 1 1 d . . .
C28 C 0.0180(3) 0.79270(19) 0.20809(14) 0.0196(6) Uani 1 1 d . C .
C29 C -0.0759(3) 0.70910(19) 0.34408(14) 0.0200(6) Uani 1 1 d . . .
C30 C -0.1392(2) 0.80655(18) 0.32912(14) 0.0176(6) Uani 1 1 d . . .
C31 C -0.1294(3) 0.49170(19) 0.40163(16) 0.0254(6) Uani 1 1 d . . .
H31A H -0.0572 0.4720 0.3646 0.030 Uiso 1 1 calc R . .
H31B H -0.1339 0.4329 0.4461 0.030 Uiso 1 1 calc R . .
C32 C -0.2633(3) 0.4979(2) 0.36616(18) 0.0350(7) Uani 1 1 d . . .
H32A H -0.3361 0.5146 0.4038 0.042 Uiso 1 1 calc R . .
H32B H -0.2601 0.5586 0.3229 0.042 Uiso 1 1 calc R . .
C33 C -0.2937(3) 0.3936(2) 0.33983(18) 0.0353(8) Uani 1 1 d . . .
C34 C -0.1861(3) 0.9594(2) 0.43025(15) 0.0255(6) Uani 1 1 d . . .
H34A H -0.2425 0.9741 0.4758 0.031 Uiso 1 1 calc R . .
H34B H -0.0989 0.9291 0.4469 0.031 Uiso 1 1 calc R . .
C35 C -0.1602(3) 1.06813(19) 0.37760(15) 0.0242(6) Uani 1 1 d . . .
H35A H -0.0992 1.0554 0.3332 0.029 Uiso 1 1 calc R . .
H35B H -0.2462 1.0983 0.3593 0.029 Uiso 1 1 calc R . .
C36 C -0.0987(3) 1.1472(2) 0.41832(17) 0.0324(7) Uani 1 1 d . . .
S1 S 0.7680(2) 0.55469(17) -0.06584(11) 0.0239(4) Uani 0.709(4) 1 d P A 1
C6 C 0.8705(9) 0.7184(6) -0.0191(5) 0.032(2) Uani 0.709(4) 1 d P A 1
H6 H 0.9262 0.7798 -0.0166 0.038 Uiso 0.709(4) 1 calc PR A 1
C6A C 0.791(2) 0.5792(16) -0.0474(12) 0.035(5) Uani 0.291(4) 1 d P A 2
H6A H 0.7819 0.5150 -0.0704 0.041 Uiso 0.291(4) 1 calc PR A 2
S1A S 0.8994(6) 0.7527(4) -0.0153(4) 0.0342(12) Uani 0.291(4) 1 d P A 2
C2 C 0.9279(5) 0.6565(6) -0.2168(2) 0.0433(16) Uani 0.725(10) 1 d P B 1
H2A H 0.9982 0.6595 -0.2587 0.065 Uiso 0.725(10) 1 calc PR B 1
H2B H 0.8648 0.7179 -0.2274 0.065 Uiso 0.725(10) 1 calc PR B 1
H2C H 0.8792 0.5864 -0.2113 0.065 Uiso 0.725(10) 1 calc PR B 1
C3 C 1.0622(7) 0.7805(6) -0.1549(4) 0.067(3) Uani 0.725(10) 1 d P B 1
H3A H 1.1068 0.7896 -0.1095 0.101 Uiso 0.725(10) 1 calc PR B 1
H3B H 0.9941 0.8384 -0.1640 0.101 Uiso 0.725(10) 1 calc PR B 1
H3C H 1.1292 0.7859 -0.1985 0.101 Uiso 0.725(10) 1 calc PR B 1
C4 C 1.0960(7) 0.5772(7) -0.1279(4) 0.082(3) Uani 0.725(10) 1 d P B 1
H4A H 1.0534 0.5048 -0.1244 0.122 Uiso 0.725(10) 1 calc PR B 1
H4B H 1.1345 0.5833 -0.0802 0.122 Uiso 0.725(10) 1 calc PR B 1
H4C H 1.1677 0.5855 -0.1692 0.122 Uiso 0.725(10) 1 calc PR B 1
C2A C 0.9390(15) 0.7221(14) -0.2074(9) 0.051(4) Uani 0.275(10) 1 d PU B 2
H2A1 H 1.0071 0.7277 -0.2505 0.076 Uiso 0.275(10) 1 calc PR B 2
H2A2 H 0.9115 0.7964 -0.1982 0.076 Uiso 0.275(10) 1 calc PR B 2
H2A3 H 0.8604 0.6820 -0.2187 0.076 Uiso 0.275(10) 1 calc PR B 2
C3A C 1.1296(14) 0.7055(16) -0.1203(10) 0.064(6) Uani 0.275(10) 1 d P B 2
H3A1 H 1.1573 0.6557 -0.0762 0.095 Uiso 0.275(10) 1 calc PR B 2
H3A2 H 1.1189 0.7804 -0.1077 0.095 Uiso 0.275(10) 1 calc PR B 2
H3A3 H 1.1986 0.7056 -0.1626 0.095 Uiso 0.275(10) 1 calc PR B 2
C4A C 1.032(2) 0.5408(13) -0.1567(10) 0.054(5) Uani 0.275(10) 1 d P B 2
H4A1 H 1.1060 0.5428 -0.1964 0.081 Uiso 0.275(10) 1 calc PR B 2
H4A2 H 0.9531 0.5055 -0.1723 0.081 Uiso 0.275(10) 1 calc PR B 2
H4A3 H 1.0597 0.4986 -0.1097 0.081 Uiso 0.275(10) 1 calc PR B 2
S8 S 0.26785(12) 0.98042(11) -0.06723(7) 0.0237(3) Uani 0.773(4) 1 d P C 1
C24 C 0.3784(7) 0.7958(5) -0.0238(4) 0.0332(18) Uani 0.773(4) 1 d P C 1
H24 H 0.4372 0.7339 -0.0214 0.040 Uiso 0.773(4) 1 calc PR C 1
C24A C 0.2922(18) 0.9463(15) -0.0541(10) 0.031(6) Uani 0.227(4) 1 d PU C 2
H24A H 0.2781 1.0192 -0.0788 0.037 Uiso 0.227(4) 1 calc PR C 2
S8A S 0.4107(7) 0.7619(5) -0.0238(4) 0.0300(14) Uani 0.227(4) 1 d P C 2
C16 C 0.3429(5) 0.3345(4) 0.4220(3) 0.0276(12) Uani 0.794(8) 1 d P D 1
H16A H 0.4351 0.3605 0.4269 0.033 Uiso 0.794(8) 1 calc PR D 1
H16B H 0.3064 0.2981 0.4726 0.033 Uiso 0.794(8) 1 calc PR D 1
C17 C 0.3505(4) 0.2510(3) 0.3678(2) 0.0313(13) Uani 0.794(8) 1 d P D 1
H17A H 0.2585 0.2264 0.3613 0.038 Uiso 0.794(8) 1 calc PR D 1
H17B H 0.3914 0.2856 0.3178 0.038 Uiso 0.794(8) 1 calc PR D 1
C18 C 0.4322(5) 0.1550(5) 0.3969(3) 0.0288(11) Uani 0.794(8) 1 d P D 1
N2 N 0.496(2) 0.081(2) 0.4223(14) 0.037(3) Uani 0.794(8) 1 d P D 1
C16A C 0.2732(15) 0.3145(11) 0.3829(9) 0.026(4) Uani 0.206(8) 1 d P D 2
H16C H 0.1978 0.2655 0.4059 0.031 Uiso 0.206(8) 1 calc PR D 2
H16D H 0.2919 0.3046 0.3292 0.031 Uiso 0.206(8) 1 calc PR D 2
C17A C 0.3959(17) 0.2915(15) 0.4252(10) 0.029(5) Uani 0.206(8) 1 d P D 2
H17C H 0.3734 0.2992 0.4790 0.034 Uiso 0.206(8) 1 calc PR D 2
H17D H 0.4664 0.3465 0.4043 0.034 Uiso 0.206(8) 1 calc PR D 2
C18A C 0.4503(18) 0.1769(14) 0.4203(11) 0.019(5) Uani 0.206(8) 1 d PU D 2
N2A N 0.486(9) 0.102(9) 0.414(6) 0.05(2) Uani 0.206(8) 1 d P D 2

loop_
_atom_site_aniso_label
_atom_site_aniso_U_11
_atom_site_aniso_U_22
_atom_site_aniso_U_33
_atom_site_aniso_U_23
_atom_site_aniso_U_13
_atom_site_aniso_U_12
S2 0.0361(4) 0.0236(3) 0.0236(4) -0.0076(3) 0.0034(3) -0.0076(3)
S3 0.0618(6) 0.0376(4) 0.0356(5) -0.0160(3) 0.0166(4) -0.0289(4)
S4 0.0374(4) 0.0266(4) 0.0236(4) -0.0081(3) 0.0042(3) -0.0071(3)
S5 0.0286(4) 0.0209(3) 0.0216(4) -0.0024(3) 0.0011(3) -0.0034(3)
S6 0.0441(5) 0.0458(5) 0.0227(4) -0.0108(3) 0.0012(4) -0.0010(4)
S7 0.0298(4) 0.0258(4) 0.0368(5) 0.0000(3) 0.0153(3) 0.0036(3)
S9 0.0527(5) 0.0265(4) 0.0293(4) 0.0055(3) 0.0133(4) 0.0190(4)
S10 0.0314(4) 0.0205(3) 0.0234(4) 0.0019(3) 0.0018(3) 0.0059(3)
S11 0.0362(4) 0.0173(3) 0.0204(4) -0.0006(3) 0.0058(3) 0.0060(3)
S12 0.0278(4) 0.0179(3) 0.0218(4) -0.0018(3) 0.0013(3) 0.0047(3)
S13 0.0364(4) 0.0214(3) 0.0195(4) -0.0017(3) 0.0033(3) -0.0010(3)
S14 0.0191(4) 0.0229(3) 0.0318(4) -0.0075(3) 0.0070(3) -0.0019(3)
N1 0.0361(19) 0.059(2) 0.117(3) -0.028(2) -0.0148(19) 0.0098(16)
N3 0.0429(18) 0.0340(16) 0.073(2) -0.0082(14) -0.0126(16) -0.0069(13)
N4 0.062(2) 0.0317(15) 0.058(2) -0.0187(13) -0.0134(16) -0.0025(14)
C1 0.0200(15) 0.0415(17) 0.0289(17) -0.0063(13) 0.0017(13) -0.0031(13)
C5 0.0200(15) 0.0277(14) 0.0248(16) -0.0061(12) 0.0000(12) -0.0057(12)
C7 0.0324(17) 0.0327(16) 0.0248(17) 0.0017(12) 0.0049(13) -0.0063(13)
C8 0.0319(16) 0.0255(14) 0.0205(16) -0.0036(11) 0.0041(13) 0.0013(12)
C9 0.0272(15) 0.0193(13) 0.0224(15) -0.0033(11) -0.0017(12) -0.0050(11)
C10 0.0232(15) 0.0194(13) 0.0220(15) -0.0026(10) -0.0024(12) 0.0004(11)
C11 0.0252(15) 0.0287(14) 0.0191(15) -0.0011(11) 0.0005(12) 0.0040(12)
C12 0.0188(14) 0.0234(14) 0.0229(15) 0.0001(11) 0.0018(12) 0.0063(11)
C13 0.0284(17) 0.0432(18) 0.0414(19) -0.0253(14) 0.0012(15) -0.0011(14)
C14 0.0217(16) 0.0499(19) 0.055(2) -0.0261(16) -0.0005(15) -0.0003(14)
C15 0.0215(17) 0.060(2) 0.061(2) -0.0266(18) -0.0022(16) 0.0047(16)
C19 0.0180(15) 0.0427(17) 0.0256(17) -0.0031(13) 0.0041(12) 0.0026(13)
C20 0.088(3) 0.086(3) 0.074(3) 0.013(2) 0.045(3) 0.054(3)
C21 0.071(3) 0.178(5) 0.065(3) -0.055(3) 0.036(3) -0.086(3)
C22 0.041(2) 0.102(3) 0.032(2) 0.0019(19) 0.0048(17) 0.004(2)
C23 0.0210(15) 0.0256(14) 0.0237(16) -0.0026(12) -0.0028(12) 0.0042(11)
C25 0.0264(15) 0.0285(15) 0.0213(15) -0.0046(11) 0.0005(12) 0.0026(12)
C26 0.0305(16) 0.0236(14) 0.0198(15) -0.0008(11) 0.0031(12) -0.0048(12)
C27 0.0253(15) 0.0135(12) 0.0212(15) -0.0013(10) -0.0023(12) 0.0023(11)
C28 0.0242(14) 0.0158(12) 0.0193(15) -0.0038(10) -0.0022(12) 0.0000(11)
C29 0.0218(14) 0.0195(13) 0.0190(15) -0.0044(10) 0.0000(11) -0.0040(11)
C30 0.0163(13) 0.0191(13) 0.0176(14) -0.0043(10) 0.0012(11) -0.0038(10)
C31 0.0266(15) 0.0169(13) 0.0310(17) 0.0002(11) 0.0010(13) -0.0012(11)
C32 0.0251(16) 0.0252(15) 0.053(2) -0.0032(13) -0.0012(15) -0.0013(12)
C33 0.0219(16) 0.0339(17) 0.047(2) 0.0056(14) -0.0024(14) -0.0041(13)
C34 0.0294(16) 0.0254(14) 0.0241(16) -0.0119(11) -0.0016(13) 0.0028(12)
C35 0.0251(15) 0.0225(13) 0.0258(16) -0.0076(11) -0.0004(12) 0.0014(11)
C36 0.0376(18) 0.0234(15) 0.0358(18) -0.0057(13) 0.0000(15) 0.0050(13)
S1 0.0247(8) 0.0245(8) 0.0234(9) -0.0099(6) 0.0048(7) -0.0067(5)
C6 0.037(4) 0.024(4) 0.035(3) -0.004(3) -0.003(3) -0.016(3)
C6A 0.035(10) 0.034(11) 0.041(11) -0.019(7) -0.016(7) 0.007(7)
S1A 0.039(3) 0.031(3) 0.033(2) -0.0110(17) 0.0133(17) -0.0160(18)
C2 0.029(3) 0.079(4) 0.026(3) -0.022(2) 0.004(2) -0.007(3)
C3 0.071(5) 0.071(4) 0.059(4) -0.030(3) 0.040(4) -0.054(4)
C4 0.056(5) 0.121(8) 0.050(5) 0.025(4) 0.022(4) 0.055(5)
C2A 0.049(5) 0.053(5) 0.050(5) -0.005(2) -0.003(2) 0.000(2)
C3A 0.031(8) 0.070(13) 0.092(13) -0.031(10) 0.021(8) -0.026(8)
C4A 0.077(14) 0.053(9) 0.033(10) -0.017(7) 0.009(8) 0.024(9)
S8 0.0226(6) 0.0220(6) 0.0230(6) 0.0041(5) 0.0043(4) 0.0048(5)
C24 0.033(4) 0.030(4) 0.037(3) -0.011(3) -0.002(3) 0.017(2)
C24A 0.031(6) 0.030(6) 0.031(6) -0.003(2) -0.003(2) 0.000(2)
S8A 0.033(3) 0.032(3) 0.022(2) -0.002(2) 0.008(2) 0.010(2)
C16 0.027(3) 0.031(3) 0.023(2) 0.0002(19) 0.002(2) 0.0050(19)
C17 0.036(2) 0.025(2) 0.033(2) -0.0008(16) -0.0090(19) 0.0009(19)
C18 0.033(3) 0.028(3) 0.025(3) -0.004(2) 0.003(2) -0.002(2)
N2 0.035(4) 0.031(9) 0.037(5) 0.011(5) 0.006(3) 0.015(4)
C16A 0.019(8) 0.022(8) 0.038(9) -0.007(6) -0.008(7) 0.001(6)
C17A 0.017(10) 0.045(12) 0.023(9) -0.005(8) 0.005(8) -0.011(7)
C18A 0.019(5) 0.019(5) 0.019(5) -0.0028(12) -0.0017(10) -0.0002(9)
N2A 0.07(3) 0.02(3) 0.05(3) 0.016(19) -0.001(19) 0.015(16)

loop_
_atom_type_symbol
_atom_type_description
_atom_type_scat_dispersion_real
_atom_type_scat_dispersion_imag
_atom_type_scat_source
C C 0.0033 0.0016 'International Tables Vol C Tables 4.2.6.8 and 6.1.1.4'
H H 0.0000 0.0000 'International Tables Vol C Tables 4.2.6.8 and 6.1.1.4'
N N 0.0061 0.0033 'International Tables Vol C Tables 4.2.6.8 and 6.1.1.4'
S S 0.1246 0.1234 'International Tables Vol C Tables 4.2.6.8 and 6.1.1.4'

loop_
_geom_angle_atom_site_label_1
_geom_angle_atom_site_label_2
_geom_angle_atom_site_label_3
_geom_angle
C8 S2 C9 93.58(13)
C7 S3 C9 94.23(13)
C11 S4 C10 95.03(12)
C12 S5 C10 94.92(12)
C11 S6 C13 101.20(13)
C12 S7 C16A 107.7(5)
C12 S7 C16 100.07(17)
C16A S7 C16 34.6(5)
C25 S9 C27 94.38(12)
C26 S10 C27 93.23(12)
C29 S11 C28 95.24(11)
C28 S12 C30 95.34(11)
C29 S13 C31 101.08(12)
C30 S14 C34 103.61(12)
C2A C1 C4 135.8(7)
C2A C1 C5 109.8(6)
C4 C1 C5 108.9(3)
C2A C1 C2 33.4(6)
C4 C1 C2 110.8(4)
C5 C1 C2 111.5(3)
C2A C1 C3 76.0(7)
C4 C1 C3 109.7(4)
C5 C1 C3 109.4(3)
C2 C1 C3 106.4(4)
C2A C1 C3A 118.7(9)
C4 C1 C3A 65.1(7)
C5 C1 C3A 109.6(6)
C2 C1 C3A 137.2(7)
C3 C1 C3A 47.4(6)
C2A C1 C4A 109.6(8)
C4 C1 C4A 37.4(6)
C5 C1 C4A 107.4(6)
C2 C1 C4A 77.7(7)
C3 C1 C4A 137.9(7)
C3A C1 C4A 101.0(8)
C6 C5 C6A 96.3(8)
C6 C5 C1 131.1(4)
C6A C5 C1 132.3(8)
C6 C5 S1A 14.2(4)
C6A C5 S1A 110.5(8)
C1 C5 S1A 116.8(3)
C6 C5 S1 110.6(4)
C6A C5 S1 15.6(8)
C1 C5 S1 118.3(2)
S1A C5 S1 124.9(2)
C8 C7 C6 107.6(4)
C8 C7 S1A 123.4(3)
C6 C7 S1A 15.8(4)
C8 C7 S3 117.7(2)
C6 C7 S3 134.6(3)
S1A C7 S3 118.8(2)
C7 C8 C6A 100.3(7)
C7 C8 S1 116.0(2)
C6A C8 S1 16.8(7)
C7 C8 S2 118.2(2)
C6A C8 S2 141.1(7)
S1 C8 S2 125.76(17)
C10 C9 S3 121.8(2)
C10 C9 S2 122.4(2)
S3 C9 S2 115.80(15)
C9 C10 S5 123.9(2)
C9 C10 S4 121.7(2)
S5 C10 S4 114.34(14)
C12 C11 S6 124.8(2)
C12 C11 S4 116.9(2)
S6 C11 S4 118.25(16)
C11 C12 S5 117.8(2)
C11 C12 S7 124.5(2)
S5 C12 S7 117.47(15)
C14 C13 S6 111.0(2)
C14 C13 H13A 109.4
S6 C13 H13A 109.4
C14 C13 H13B 109.4
S6 C13 H13B 109.4
H13A C13 H13B 108.0
C15 C14 C13 112.4(3)
C15 C14 H14A 109.1
C13 C14 H14A 109.1
C15 C14 H14B 109.1
C13 C14 H14B 109.1
H14A C14 H14B 107.9
N1 C15 C14 179.3(4)
C21 C19 C23 108.7(3)
C21 C19 C22 109.9(3)
C23 C19 C22 111.0(2)
C21 C19 C20 109.5(3)
C23 C19 C20 110.1(2)
C22 C19 C20 107.6(3)
C19 C20 H20A 109.5
C19 C20 H20B 109.5
H20A C20 H20B 109.5
C19 C20 H20C 109.5
H20A C20 H20C 109.5
H20B C20 H20C 109.5
C19 C21 H21A 109.5
C19 C21 H21B 109.5
H21A C21 H21B 109.5
C19 C21 H21C 109.5
H21A C21 H21C 109.5
H21B C21 H21C 109.5
C19 C22 H22A 109.5
C19 C22 H22B 109.5
H22A C22 H22B 109.5
C19 C22 H22C 109.5
H22A C22 H22C 109.5
H22B C22 H22C 109.5
C24 C23 C24A 97.4(8)
C24 C23 C19 131.6(3)
C24A C23 C19 130.7(8)
C24 C23 S8A 15.6(4)
C24A C23 S8A 113.0(8)
C19 C23 S8A 116.0(3)
C24 C23 S8 109.8(3)
C24A C23 S8 12.9(8)
C19 C23 S8 118.56(18)
S8A C23 S8 125.4(3)
C26 C25 C24 109.8(3)
C26 C25 S8A 124.2(3)
C24 C25 S8A 14.4(4)
C26 C25 S9 116.7(2)
C24 C25 S9 133.5(3)
S8A C25 S9 119.2(3)
C25 C26 C24A 97.9(8)
C25 C26 S8 114.3(2)
C24A C26 S8 16.7(7)
C25 C26 S10 119.2(2)
C24A C26 S10 142.7(8)
S8 C26 S10 126.52(16)
C28 C27 S9 121.98(19)
C28 C27 S10 121.83(19)
S9 C27 S10 116.18(14)
C27 C28 S12 124.11(19)
C27 C28 S11 121.35(19)
S12 C28 S11 114.53(14)
C30 C29 S13 125.7(2)
C30 C29 S11 117.01(19)
S13 C29 S11 117.25(14)
C29 C30 S14 125.54(19)
C29 C30 S12 117.56(19)
S14 C30 S12 116.52(13)
C32 C31 S13 111.69(18)
C32 C31 H31A 109.3
S13 C31 H31A 109.3
C32 C31 H31B 109.3
S13 C31 H31B 109.3
H31A C31 H31B 107.9
C33 C32 C31 111.4(2)
C33 C32 H32A 109.3
C31 C32 H32A 109.3
C33 C32 H32B 109.3
C31 C32 H32B 109.3
H32A C32 H32B 108.0
N3 C33 C32 179.3(4)
C35 C34 S14 113.82(19)
C35 C34 H34A 108.8
S14 C34 H34A 108.8
C35 C34 H34B 108.8
S14 C34 H34B 108.8
H34A C34 H34B 107.7
C36 C35 C34 109.6(2)
C36 C35 H35A 109.7
C34 C35 H35A 109.7
C36 C35 H35B 109.7
C34 C35 H35B 109.7
H35A C35 H35B 108.2
N4 C36 C35 177.7(3)
C8 S1 C5 89.50(15)
C5 C6 C7 116.1(5)
C5 C6 H6 121.9
C7 C6 H6 121.9
C5 C6A C8 119.0(12)
C5 C6A H6A 120.5
C8 C6A H6A 120.5
C5 S1A C7 86.1(2)
C1 C2 H2A 109.5
C1 C2 H2B 109.5
C1 C2 H2C 109.5
C1 C3 H3A 109.5
C1 C3 H3B 109.5
C1 C3 H3C 109.5
C1 C4 H4A 109.5
C1 C4 H4B 109.5
C1 C4 H4C 109.5
C1 C2A H2A1 109.5
C1 C2A H2A2 109.5
H2A1 C2A H2A2 109.5
C1 C2A H2A3 109.5
H2A1 C2A H2A3 109.5
H2A2 C2A H2A3 109.5
C1 C3A H3A1 109.5
C1 C3A H3A2 109.5
H3A1 C3A H3A2 109.5
C1 C3A H3A3 109.5
H3A1 C3A H3A3 109.5
H3A2 C3A H3A3 109.5
C1 C4A H4A1 109.5
C1 C4A H4A2 109.5
H4A1 C4A H4A2 109.5
C1 C4A H4A3 109.5
H4A1 C4A H4A3 109.5
H4A2 C4A H4A3 109.5
C26 S8 C23 90.18(14)
C23 C24 C25 115.9(4)
C23 C24 H24 122.1
C25 C24 H24 122.1
C23 C24A C26 118.7(13)
C23 C24A H24A 120.7
C26 C24A H24A 120.7
C23 S8A C25 85.9(3)
C17 C16 S7 112.8(3)
C17 C16 H16A 109.0
S7 C16 H16A 109.0
C17 C16 H16B 109.0
S7 C16 H16B 109.0
H16A C16 H16B 107.8
C18 C17 C16 110.3(4)
C18 C17 H17A 109.7
C16 C17 H17A 109.6
C18 C17 H17B 109.5
C16 C17 H17B 109.6
H17A C17 H17B 108.1
N2 C18 C17 177.6(15)
C17A C16A S7 103.4(12)
C17A C16A H16C 111.1
S7 C16A H16C 111.1
C17A C16A H16D 111.1
S7 C16A H16D 111.1
H16C C16A H16D 109.1
C16A C17A C18A 111.7(14)
C16A C17A H17C 109.3
C18A C17A H17C 109.3
C16A C17A H17D 109.3
C18A C17A H17D 109.3
H17C C17A H17D 108.0
N2A C18A C17A 176(7)

loop_
_geom_bond_atom_site_label_1
_geom_bond_atom_site_label_2
_geom_bond_distance
S2 C8 1.747(3)
S2 C9 1.767(3)
S3 C7 1.740(3)
S3 C9 1.756(3)
S4 C11 1.754(3)
S4 C10 1.757(3)
S5 C12 1.749(3)
S5 C10 1.753(3)
S6 C11 1.754(3)
S6 C13 1.822(3)
S7 C12 1.755(3)
S7 C16A 1.782(13)
S7 C16 1.853(4)
S9 C25 1.750(3)
S9 C27 1.754(2)
S10 C26 1.741(3)
S10 C27 1.770(2)
S11 C29 1.760(3)
S11 C28 1.763(2)
S12 C28 1.751(2)
S12 C30 1.757(2)
S13 C29 1.751(2)
S13 C31 1.811(3)
S14 C30 1.755(2)
S14 C34 1.813(3)
N1 C15 1.138(4)
N3 C33 1.130(4)
N4 C36 1.129(4)
C1 C2A 1.398(14)
C1 C4 1.489(6)
C1 C5 1.518(4)
C1 C2 1.539(5)
C1 C3 1.553(6)
C1 C3A 1.557(14)
C1 C4A 1.618(14)
C5 C6 1.349(8)
C5 C6A 1.39(2)
C5 S1A 1.720(6)
C5 S1 1.731(3)
C7 C8 1.348(4)
C7 C6 1.426(9)
C7 S1A 1.731(6)
C8 C6A 1.43(2)
C8 S1 1.719(3)
C9 C10 1.339(3)
C11 C12 1.339(4)
C13 C14 1.520(4)
C13 H13A 0.9900
C13 H13B 0.9900
C14 C15 1.450(4)
C14 H14A 0.9900
C14 H14B 0.9900
C19 C21 1.498(4)
C19 C23 1.510(4)
C19 C22 1.513(4)
C19 C20 1.519(4)
C20 H20A 0.9800
C20 H20B 0.9800
C20 H20C 0.9800
C21 H21A 0.9800
C21 H21B 0.9800
C21 H21C 0.9800
C22 H22A 0.9800
C22 H22B 0.9800
C22 H22C 0.9800
C23 C24 1.356(8)
C23 C24A 1.360(19)
C23 S8A 1.679(6)
C23 S8 1.743(3)
C25 C26 1.357(4)
C25 C24 1.394(7)
C25 S8A 1.741(6)
C26 C24A 1.483(17)
C26 S8 1.711(3)
C27 C28 1.342(3)
C29 C30 1.343(3)
C31 C32 1.520(4)
C31 H31A 0.9900
C31 H31B 0.9900
C32 C33 1.470(4)
C32 H32A 0.9900
C32 H32B 0.9900
C34 C35 1.525(3)
C34 H34A 0.9900
C34 H34B 0.9900
C35 C36 1.466(4)
C35 H35A 0.9900
C35 H35B 0.9900
C6 H6 0.9500
C6A H6A 0.9500
C2 H2A 0.9800
C2 H2B 0.9800
C2 H2C 0.9800
C3 H3A 0.9800
C3 H3B 0.9800
C3 H3C 0.9800
C4 H4A 0.9800
C4 H4B 0.9800
C4 H4C 0.9800
C2A H2A1 0.9800
C2A H2A2 0.9800
C2A H2A3 0.9800
C3A H3A1 0.9800
C3A H3A2 0.9800
C3A H3A3 0.9800
C4A H4A1 0.9800
C4A H4A2 0.9800
C4A H4A3 0.9800
C24 H24 0.9500
C24A H24A 0.9500
C16 C17 1.510(7)
C16 H16A 0.9900
C16 H16B 0.9900
C17 C18 1.475(6)
C17 H17A 0.9900
C17 H17B 0.9900
C18 N2 1.16(3)
C16A C17A 1.49(2)
C16A H16C 0.9900
C16A H16D 0.9900
C17A C18A 1.51(3)
C17A H17C 0.9900
C17A H17D 0.9900
C18A N2A 1.00(11)
